data_4509961
loop_
_publ_author_name
'Long, Sihui'
'Zhou, Panpan'
'Parkin, Sean'
'Li, Tonglei'

_publ_section_title
;
 From Competition to Commensuration by Two Major Hydrogen-Bonding Motifs
;
_journal_issue 1
_journal_name_full 'Crystal Growth &amp; Design'
_journal_page_first 27
_journal_paper_doi 10.1021/cg401532j
_journal_volume 14
_journal_year 2014
_chemical_formula_moiety 'C15 H16 N2 O2'
_chemical_formula_sum 'C15 H16 N2 O2'
_chemical_formula_weight 256.30
_chemical_name_systematic
; 
 ? 
;
_space_group_IT_number 2
_space_group_name_Hall '-P 1'
_symmetry_cell_setting triclinic
_symmetry_space_group_name_Hall '-P 1'
_symmetry_space_group_name_H-M 'P -1'
_atom_sites_solution_hydrogens geom
_atom_sites_solution_primary direct
_atom_sites_solution_secondary difmap
_audit_creation_method SHELXL-97
_cell_angle_alpha 107.4105(6)
_cell_angle_beta 94.4240(6)
_cell_angle_gamma 115.7150(7)
_cell_formula_units_Z 4
_cell_length_a 10.9920(1)
_cell_length_b 11.1848(2)
_cell_length_c 13.2362(2)
_cell_measurement_reflns_used 6182
_cell_measurement_temperature 90(2)
_cell_measurement_theta_max 27.5
_cell_measurement_theta_min 1.0
_cell_volume 1357.82(4)
_computing_cell_refinement 'DENZO-SMN (Nonius, 1997)'
_computing_data_collection 'COLLECT (Nonius, 1997)'
_computing_data_reduction 'DENZO-SMN (Nonius, 1997)'
_computing_molecular_graphics 'XP in SHELXTL (Bruker, 1995)'
_computing_publication_material 'SHELX-97 and local procedures'
_computing_structure_refinement 'SHELXL-97 (Sheldrick, 1997)'
_computing_structure_solution 'SHELXS-97 (Sheldrick, 1990)'
_diffrn_ambient_temperature 90(2)
_diffrn_detector_area_resol_mean 18
_diffrn_measured_fraction_theta_full 0.999
_diffrn_measured_fraction_theta_max 0.999
_diffrn_measurement_device_type 'Nonius KappaCCD diffractometer'
_diffrn_measurement_method '\w scans at fixed \c = 55\%'
_diffrn_radiation_monochromator graphite
_diffrn_radiation_source 'fine-focus sealed tube'
_diffrn_radiation_type MoK\a
_diffrn_radiation_wavelength 0.71073
_diffrn_reflns_av_R_equivalents 0.0478
_diffrn_reflns_av_sigmaI/netI 0.0619
_diffrn_reflns_limit_h_max 14
_diffrn_reflns_limit_h_min -14
_diffrn_reflns_limit_k_max 14
_diffrn_reflns_limit_k_min -14
_diffrn_reflns_limit_l_max 17
_diffrn_reflns_limit_l_min -17
_diffrn_reflns_number 12360
_diffrn_reflns_theta_full 27.50
_diffrn_reflns_theta_max 27.50
_diffrn_reflns_theta_min 1.66
_exptl_absorpt_coefficient_mu 0.084
_exptl_absorpt_correction_T_max 0.9916
_exptl_absorpt_correction_T_min 0.9432
_exptl_absorpt_correction_type multi-scan
_exptl_absorpt_process_details 'Scalepack (Otwinowski & Minor, 1997)'
_exptl_crystal_colour colorless
_exptl_crystal_density_diffrn 1.254
_exptl_crystal_density_method 'not measured'
_exptl_crystal_description needle
_exptl_crystal_F_000 544
_exptl_crystal_size_max 0.60
_exptl_crystal_size_mid 0.20
_exptl_crystal_size_min 0.10
_refine_diff_density_max 0.291
_refine_diff_density_min -0.291
_refine_diff_density_rms 0.053
_refine_ls_extinction_method none
_refine_ls_goodness_of_fit_ref 1.052
_refine_ls_hydrogen_treatment constr
_refine_ls_matrix_type full
_refine_ls_number_parameters 347
_refine_ls_number_reflns 6242
_refine_ls_number_restraints 0
_refine_ls_restrained_S_all 1.052
_refine_ls_R_factor_all 0.0777
_refine_ls_R_factor_gt 0.0464
_refine_ls_shift/su_max 0.000
_refine_ls_shift/su_mean 0.000
_refine_ls_structure_factor_coef Fsqd
_refine_ls_weighting_details 'calc w=1/[\s^2^(Fo^2^)+(0.0673P)^2^+0.0633P] where P=(Fo^2^+2Fc^2^)/3'
_refine_ls_weighting_scheme calc
_refine_ls_wR_factor_gt 0.1137
_refine_ls_wR_factor_ref 0.1304
_reflns_number_gt 4294
_reflns_number_total 6242
_reflns_threshold_expression >2\s(I)
_cod_data_source_file cg401532j_si_006.cif
_cod_data_source_block shelxl
_cod_original_cell_volume 1357.82(3)
_cod_original_sg_symbol_H-M P-1
_cod_database_code 4509961

loop_
_symmetry_equiv_pos_as_xyz
'x, y, z'
'-x, -y, -z'

loop_
_atom_site_label
_atom_site_type_symbol
_atom_site_fract_x
_atom_site_fract_y
_atom_site_fract_z
_atom_site_U_iso_or_equiv
_atom_site_adp_type
_atom_site_occupancy
_atom_site_symmetry_multiplicity
_atom_site_calc_flag
_atom_site_refinement_flags
N1B N 0.65122(12) -0.00103(13) 0.33342(10) 0.0194(3) Uani 1 1 d .
N1A N 0.86530(12) 0.48778(13) 0.16105(10) 0.0208(3) Uani 1 1 d .
C2A C 0.74470(14) 0.41065(14) 0.08283(12) 0.0172(3) Uani 1 1 d .
C2B C 0.70990(14) 0.10426(15) 0.43344(12) 0.0174(3) Uani 1 1 d .
C3A C 0.73642(14) 0.31564(15) -0.01940(12) 0.0175(3) Uani 1 1 d .
C3B C 0.84500(14) 0.14362(15) 0.49106(12) 0.0184(3) Uani 1 1 d .
C4B C 0.92000(15) 0.08487(15) 0.43711(12) 0.0217(3) Uani 1 1 d .
H4B H 1.0128 0.1152 0.4721 0.026 Uiso 1 1 calc R
C4A C 0.84827(15) 0.29076(16) -0.03419(13) 0.0237(4) Uani 1 1 d .
H4A H 0.8427 0.2237 -0.1010 0.028 Uiso 1 1 calc R
C5A C 0.96831(16) 0.36466(17) 0.04937(13) 0.0272(4) Uani 1 1 d .
H5A H 1.0448 0.3468 0.0422 0.033 Uiso 1 1 calc R
C5B C 0.86179(16) -0.01795(16) 0.33235(13) 0.0259(4) Uani 1 1 d .
H5B H 0.9134 -0.0574 0.2939 0.031 Uiso 1 1 calc R
C6A C 0.97299(15) 0.46440(17) 0.14271(13) 0.0252(4) Uani 1 1 d .
H6A H 1.0576 0.5202 0.1976 0.030 Uiso 1 1 calc R
C6B C 0.72628(15) -0.06015(16) 0.28671(13) 0.0240(3) Uani 1 1 d .
H6B H 0.6827 -0.1361 0.2176 0.029 Uiso 1 1 calc R
N7B N 0.63493(12) 0.16894(12) 0.47715(10) 0.0177(3) Uani 1 1 d .
N7A N 0.63310(12) 0.43023(12) 0.10653(9) 0.0173(3) Uani 1 1 d .
C8B C 0.70378(14) 0.31661(15) 0.54751(12) 0.0183(3) Uani 1 1 d .
C8A C 0.49418(14) 0.31297(15) 0.06420(11) 0.0177(3) Uani 1 1 d .
C9B C 0.80669(15) 0.41901(15) 0.51889(12) 0.0211(3) Uani 1 1 d .
H9B H 0.8350 0.3907 0.4538 0.025 Uiso 1 1 calc R
C9A C 0.46651(15) 0.17740(15) 0.05905(12) 0.0221(3) Uani 1 1 d .
H9A H 0.5402 0.1618 0.0829 0.027 Uiso 1 1 calc R
C10B C 0.86799(16) 0.56241(16) 0.58532(13) 0.0258(4) Uani 1 1 d .
H10B H 0.9390 0.6320 0.5660 0.031 Uiso 1 1 calc R
C10A C 0.33160(17) 0.06462(17) 0.01915(13) 0.0286(4) Uani 1 1 d .
H10A H 0.3136 -0.0281 0.0149 0.034 Uiso 1 1 calc R
C11B C 0.82606(16) 0.60438(16) 0.67951(13) 0.0259(4) Uani 1 1 d .
H11B H 0.8676 0.7027 0.7245 0.031 Uiso 1 1 calc R
C11A C 0.22350(16) 0.08636(17) -0.01429(13) 0.0305(4) Uani 1 1 d .
H11A H 0.1312 0.0091 -0.0417 0.037 Uiso 1 1 calc R
C12B C 0.72355(15) 0.50309(16) 0.70815(12) 0.0244(4) Uani 1 1 d .
H12B H 0.6944 0.5320 0.7726 0.029 Uiso 1 1 calc R
C12A C 0.25073(15) 0.22203(17) -0.00753(13) 0.0266(4) Uani 1 1 d .
H12A H 0.1762 0.2374 -0.0299 0.032 Uiso 1 1 calc R
C13A C 0.38505(15) 0.33573(16) 0.03135(12) 0.0214(3) Uani 1 1 d .
H13A H 0.4025 0.4283 0.0356 0.026 Uiso 1 1 calc R
C13B C 0.66303(15) 0.35906(16) 0.64297(12) 0.0207(3) Uani 1 1 d .
H13B H 0.5939 0.2896 0.6636 0.025 Uiso 1 1 calc R
C14A C 0.61842(14) 0.25190(15) -0.11588(12) 0.0177(3) Uani 1 1 d .
C14B C 0.90294(15) 0.23334(15) 0.60978(12) 0.0199(3) Uani 1 1 d .
O15B O 0.83698(10) 0.21745(11) 0.67838(8) 0.0253(3) Uani 1 1 d .
O15A O 0.56763(10) 0.31984(10) -0.14043(8) 0.0217(2) Uani 1 1 d .
O16A O 0.57921(10) 0.11620(10) -0.17302(8) 0.0220(2) Uani 1 1 d .
H16A H 0.5096 0.0832 -0.2242 0.033 Uiso 1 1 calc R
O16B O 1.03689(10) 0.32787(11) 0.63102(8) 0.0252(3) Uani 1 1 d .
H16B H 1.0656 0.3790 0.6978 0.038 Uiso 1 1 calc R
C17B C 0.48543(14) 0.10856(15) 0.42943(12) 0.0191(3) Uani 1 1 d .
H17A H 0.4381 0.1225 0.4892 0.023 Uiso 1 1 calc R
H17B H 0.4452 0.0045 0.3892 0.023 Uiso 1 1 calc R
C17A C 0.65284(15) 0.54932(15) 0.20472(12) 0.0201(3) Uani 1 1 d .
H17C H 0.5867 0.5834 0.1891 0.024 Uiso 1 1 calc R
H17D H 0.7482 0.6294 0.2218 0.024 Uiso 1 1 calc R
C18B C 0.45679(15) 0.17556(16) 0.35223(12) 0.0230(3) Uani 1 1 d .
H18A H 0.5005 0.1581 0.2906 0.028 Uiso 1 1 calc R
H18B H 0.4999 0.2802 0.3914 0.028 Uiso 1 1 calc R
C18A C 0.63100(15) 0.50766(16) 0.30366(12) 0.0229(3) Uani 1 1 d .
H18C H 0.6946 0.4701 0.3177 0.027 Uiso 1 1 calc R
H18D H 0.5344 0.4303 0.2878 0.027 Uiso 1 1 calc R
C19B C 0.30165(16) 0.11544(17) 0.30775(13) 0.0284(4) Uani 1 1 d .
H19A H 0.2593 0.0126 0.2661 0.043 Uiso 1 1 calc R
H19B H 0.2879 0.1629 0.2600 0.043 Uiso 1 1 calc R
H19C H 0.2579 0.1321 0.3685 0.043 Uiso 1 1 calc R
C19A C 0.65698(16) 0.63249(18) 0.40538(13) 0.0303(4) Uani 1 1 d .
H19D H 0.7548 0.7058 0.4253 0.045 Uiso 1 1 calc R
H19E H 0.6353 0.5990 0.4655 0.045 Uiso 1 1 calc R
H19F H 0.5975 0.6730 0.3908 0.045 Uiso 1 1 calc R

loop_
_atom_site_aniso_label
_atom_site_aniso_U_11
_atom_site_aniso_U_22
_atom_site_aniso_U_33
_atom_site_aniso_U_23
_atom_site_aniso_U_13
_atom_site_aniso_U_12
N1B 0.0212(6) 0.0182(7) 0.0168(7) 0.0036(5) 0.0031(5) 0.0097(5)
N1A 0.0186(6) 0.0207(7) 0.0189(7) 0.0040(6) 0.0007(5) 0.0089(5)
C2A 0.0190(7) 0.0137(7) 0.0169(8) 0.0049(6) 0.0011(6) 0.0073(6)
C2B 0.0193(7) 0.0148(7) 0.0161(7) 0.0062(6) 0.0049(6) 0.0061(6)
C3A 0.0166(7) 0.0151(7) 0.0169(8) 0.0044(6) 0.0015(6) 0.0056(6)
C3B 0.0183(7) 0.0144(7) 0.0186(8) 0.0054(6) 0.0022(6) 0.0055(6)
C4B 0.0180(7) 0.0193(8) 0.0240(9) 0.0057(7) 0.0007(6) 0.0082(6)
C4A 0.0225(8) 0.0206(8) 0.0233(9) 0.0027(7) 0.0033(7) 0.0101(7)
C5A 0.0201(8) 0.0278(9) 0.0292(9) 0.0022(7) 0.0020(7) 0.0136(7)
C5B 0.0219(8) 0.0246(9) 0.0257(9) 0.0011(7) 0.0037(7) 0.0121(7)
C6A 0.0196(8) 0.0256(9) 0.0247(9) 0.0037(7) -0.0009(6) 0.0107(7)
C6B 0.0223(8) 0.0200(8) 0.0221(8) 0.0012(7) 0.0019(7) 0.0087(7)
N7B 0.0152(6) 0.0151(6) 0.0178(7) 0.0025(5) 0.0019(5) 0.0056(5)
N7A 0.0164(6) 0.0162(6) 0.0155(6) 0.0017(5) 0.0012(5) 0.0076(5)
C8B 0.0173(7) 0.0180(8) 0.0180(8) 0.0042(6) 0.0011(6) 0.0093(6)
C8A 0.0192(7) 0.0190(8) 0.0121(7) 0.0036(6) 0.0040(6) 0.0083(6)
C9B 0.0216(8) 0.0216(8) 0.0205(8) 0.0077(7) 0.0058(6) 0.0106(7)
C9A 0.0242(8) 0.0229(8) 0.0201(8) 0.0082(7) 0.0058(6) 0.0118(7)
C10B 0.0220(8) 0.0197(8) 0.0326(10) 0.0099(7) 0.0042(7) 0.0077(7)
C10A 0.0306(9) 0.0198(8) 0.0308(10) 0.0070(7) 0.0111(7) 0.0091(7)
C11B 0.0231(8) 0.0168(8) 0.0293(9) 0.0006(7) -0.0035(7) 0.0093(7)
C11A 0.0200(8) 0.0271(9) 0.0295(10) 0.0027(8) 0.0069(7) 0.0036(7)
C12B 0.0255(8) 0.0290(9) 0.0194(8) 0.0032(7) 0.0024(7) 0.0180(7)
C12A 0.0187(8) 0.0337(10) 0.0233(9) 0.0036(7) 0.0028(7) 0.0140(7)
C13A 0.0231(8) 0.0220(8) 0.0185(8) 0.0040(7) 0.0045(6) 0.0127(7)
C13B 0.0173(7) 0.0243(8) 0.0193(8) 0.0063(7) 0.0029(6) 0.0102(7)
C14A 0.0177(7) 0.0177(8) 0.0154(7) 0.0051(6) 0.0055(6) 0.0071(6)
C14B 0.0188(7) 0.0197(8) 0.0210(8) 0.0077(7) 0.0010(6) 0.0097(6)
O15B 0.0256(6) 0.0270(6) 0.0194(6) 0.0088(5) 0.0055(5) 0.0093(5)
O15A 0.0243(6) 0.0223(6) 0.0202(6) 0.0080(5) 0.0028(4) 0.0130(5)
O16A 0.0228(6) 0.0181(6) 0.0182(6) -0.0004(5) -0.0025(4) 0.0097(5)
O16B 0.0170(5) 0.0279(6) 0.0178(6) 0.0004(5) -0.0001(4) 0.0058(5)
C17B 0.0146(7) 0.0188(8) 0.0185(8) 0.0041(6) 0.0016(6) 0.0055(6)
C17A 0.0203(7) 0.0186(8) 0.0200(8) 0.0034(6) 0.0025(6) 0.0110(6)
C18B 0.0253(8) 0.0213(8) 0.0218(8) 0.0067(7) 0.0038(7) 0.0119(7)
C18A 0.0195(7) 0.0266(9) 0.0201(8) 0.0058(7) 0.0033(6) 0.0111(7)
C19B 0.0270(9) 0.0296(9) 0.0259(9) 0.0044(7) -0.0009(7) 0.0163(8)
C19A 0.0254(9) 0.0398(10) 0.0208(9) 0.0020(8) 0.0027(7) 0.0181(8)

loop_
_atom_type_symbol
_atom_type_description
_atom_type_scat_dispersion_real
_atom_type_scat_dispersion_imag
_atom_type_scat_source
C C 0.0033 0.0016 'International Tables Vol C Tables 4.2.6.8 and 6.1.1.4'
H H 0.0000 0.0000 'International Tables Vol C Tables 4.2.6.8 and 6.1.1.4'
N N 0.0061 0.0033 'International Tables Vol C Tables 4.2.6.8 and 6.1.1.4'
O O 0.0106 0.0060 'International Tables Vol C Tables 4.2.6.8 and 6.1.1.4'

loop_
_geom_angle_atom_site_label_1
_geom_angle_atom_site_label_2
_geom_angle_atom_site_label_3
_geom_angle
C6B N1B C2B 118.75(13)
C6A N1A C2A 118.70(13)
N1A C2A N7A 117.48(13)
N1A C2A C3A 120.34(13)
N7A C2A C3A 122.17(12)
N1B C2B N7B 117.97(12)
N1B C2B C3B 120.19(13)
N7B C2B C3B 121.84(13)
C4A C3A C2A 119.11(13)
C4A C3A C14A 117.95(13)
C2A C3A C14A 122.66(12)
C4B C3B C2B 118.32(13)
C4B C3B C14B 118.27(13)
C2B C3B C14B 123.11(13)
C3B C4B C5B 120.87(14)
C3B C4B H4B 119.6
C5B C4B H4B 119.6
C3A C4A C5A 119.50(15)
C3A C4A H4A 120.3
C5A C4A H4A 120.3
C6A C5A C4A 117.94(14)
C6A C5A H5A 121.0
C4A C5A H5A 121.0
C6B C5B C4B 117.04(14)
C6B C5B H5B 121.5
C4B C5B H5B 121.5
N1A C6A C5A 123.99(14)
N1A C6A H6A 118.0
C5A C6A H6A 118.0
N1B C6B C5B 124.32(14)
N1B C6B H6B 117.8
C5B C6B H6B 117.8
C2B N7B C8B 120.64(11)
C2B N7B C17B 121.67(12)
C8B N7B C17B 114.97(11)
C2A N7A C8A 120.41(12)
C2A N7A C17A 120.36(11)
C8A N7A C17A 115.29(11)
C13B C8B C9B 119.55(14)
C13B C8B N7B 119.72(13)
C9B C8B N7B 120.66(13)
C9A C8A C13A 119.56(13)
C9A C8A N7A 120.50(13)
C13A C8A N7A 119.90(13)
C10B C9B C8B 120.06(14)
C10B C9B H9B 120.0
C8B C9B H9B 120.0
C10A C9A C8A 120.26(14)
C10A C9A H9A 119.9
C8A C9A H9A 119.9
C11B C10B C9B 120.24(14)
C11B C10B H10B 119.9
C9B C10B H10B 119.9
C11A C10A C9A 120.37(15)
C11A C10A H10A 119.8
C9A C10A H10A 119.8
C12B C11B C10B 119.93(15)
C12B C11B H11B 120.0
C10B C11B H11B 120.0
C10A C11A C12A 119.38(15)
C10A C11A H11A 120.3
C12A C11A H11A 120.3
C11B C12B C13B 120.24(14)
C11B C12B H12B 119.9
C13B C12B H12B 119.9
C11A C12A C13A 121.02(15)
C11A C12A H12A 119.5
C13A C12A H12A 119.5
C12A C13A C8A 119.39(14)
C12A C13A H13A 120.3
C8A C13A H13A 120.3
C12B C13B C8B 119.98(14)
C12B C13B H13B 120.0
C8B C13B H13B 120.0
O15A C14A O16A 124.39(13)
O15A C14A C3A 122.93(13)
O16A C14A C3A 112.64(12)
O15B C14B O16B 124.50(14)
O15B C14B C3B 123.78(13)
O16B C14B C3B 111.66(12)
C14A O16A H16A 109.5
C14B O16B H16B 109.5
N7B C17B C18B 113.31(12)
N7B C17B H17A 108.9
C18B C17B H17A 108.9
N7B C17B H17B 108.9
C18B C17B H17B 108.9
H17A C17B H17B 107.7
N7A C17A C18A 112.92(12)
N7A C17A H17C 109.0
C18A C17A H17C 109.0
N7A C17A H17D 109.0
C18A C17A H17D 109.0
H17C C17A H17D 107.8
C17B C18B C19B 112.17(13)
C17B C18B H18A 109.2
C19B C18B H18A 109.2
C17B C18B H18B 109.2
C19B C18B H18B 109.2
H18A C18B H18B 107.9
C17A C18A C19A 112.49(13)
C17A C18A H18C 109.1
C19A C18A H18C 109.1
C17A C18A H18D 109.1
C19A C18A H18D 109.1
H18C C18A H18D 107.8
C18B C19B H19A 109.5
C18B C19B H19B 109.5
H19A C19B H19B 109.5
C18B C19B H19C 109.5
H19A C19B H19C 109.5
H19B C19B H19C 109.5
C18A C19A H19D 109.5
C18A C19A H19E 109.5
H19D C19A H19E 109.5
C18A C19A H19F 109.5
H19D C19A H19F 109.5
H19E C19A H19F 109.5

loop_
_geom_bond_atom_site_label_1
_geom_bond_atom_site_label_2
_geom_bond_distance
N1B C6B 1.3446(19)
N1B C2B 1.3534(18)
N1A C6A 1.3429(19)
N1A C2A 1.3546(18)
C2A N7A 1.3792(18)
C2A C3A 1.416(2)
C2B N7B 1.3703(18)
C2B C3B 1.4274(19)
C3A C4A 1.389(2)
C3A C14A 1.4895(19)
C3B C4B 1.379(2)
C3B C14B 1.493(2)
C4B C5B 1.388(2)
C4B H4B 0.9500
C4A C5A 1.389(2)
C4A H4A 0.9500
C5A C6A 1.375(2)
C5A H5A 0.9500
C5B C6B 1.374(2)
C5B H5B 0.9500
C6A H6A 0.9500
C6B H6B 0.9500
N7B C8B 1.4332(18)
N7B C17B 1.4755(17)
N7A C8A 1.4340(17)
N7A C17A 1.4766(18)
C8B C13B 1.391(2)
C8B C9B 1.391(2)
C8A C9A 1.390(2)
C8A C13A 1.3940(19)
C9B C10B 1.388(2)
C9B H9B 0.9500
C9A C10A 1.388(2)
C9A H9A 0.9500
C10B C11B 1.383(2)
C10B H10B 0.9500
C10A C11A 1.379(2)
C10A H10A 0.9500
C11B C12B 1.383(2)
C11B H11B 0.9500
C11A C12A 1.386(2)
C11A H11A 0.9500
C12B C13B 1.390(2)
C12B H12B 0.9500
C12A C13A 1.387(2)
C12A H12A 0.9500
C13A H13A 0.9500
C13B H13B 0.9500
C14A O15A 1.2176(16)
C14A O16A 1.3254(16)
C14B O15B 1.2116(17)
C14B O16B 1.3312(17)
O16A H16A 0.8400
O16B H16B 0.8400
C17B C18B 1.523(2)
C17B H17A 0.9900
C17B H17B 0.9900
C17A C18A 1.519(2)
C17A H17C 0.9900
C17A H17D 0.9900
C18B C19B 1.523(2)
C18B H18A 0.9900
C18B H18B 0.9900
C18A C19A 1.521(2)
C18A H18C 0.9900
C18A H18D 0.9900
C19B H19A 0.9800
C19B H19B 0.9800
C19B H19C 0.9800
C19A H19D 0.9800
C19A H19E 0.9800
C19A H19F 0.9800

loop_
_geom_torsion_atom_site_label_1
_geom_torsion_atom_site_label_2
_geom_torsion_atom_site_label_3
_geom_torsion_atom_site_label_4
_geom_torsion
C6A N1A C2A N7A 175.95(12)
C6A N1A C2A C3A -4.9(2)
C6B N1B C2B N7B 176.32(12)
C6B N1B C2B C3B -4.6(2)
N1A C2A C3A C4A 7.0(2)
N7A C2A C3A C4A -173.88(13)
N1A C2A C3A C14A -166.66(13)
N7A C2A C3A C14A 12.4(2)
N1B C2B C3B C4B 8.0(2)
N7B C2B C3B C4B -173.03(13)
N1B C2B C3B C14B -165.62(13)
N7B C2B C3B C14B 13.4(2)
C2B C3B C4B C5B -4.8(2)
C14B C3B C4B C5B 169.14(13)
C2A C3A C4A C5A -3.2(2)
C14A C3A C4A C5A 170.79(14)
C3A C4A C5A C6A -2.4(2)
C3B C4B C5B C6B -1.5(2)
C2A N1A C6A C5A -1.0(2)
C4A C5A C6A N1A 4.8(2)
C2B N1B C6B C5B -2.1(2)
C4B C5B C6B N1B 5.2(2)
N1B C2B N7B C8B -147.82(13)
C3B C2B N7B C8B 33.16(19)
N1B C2B N7B C17B 12.55(19)
C3B C2B N7B C17B -166.47(12)
N1A C2A N7A C8A -145.59(13)
C3A C2A N7A C8A 35.31(19)
N1A C2A N7A C17A 11.01(19)
C3A C2A N7A C17A -168.09(12)
C2B N7B C8B C13B -135.55(14)
C17B N7B C8B C13B 62.84(17)
C2B N7B C8B C9B 47.42(19)
C17B N7B C8B C9B -114.19(14)
C2A N7A C8A C9A 39.23(19)
C17A N7A C8A C9A -118.49(14)
C2A N7A C8A C13A -142.96(14)
C17A N7A C8A C13A 59.32(17)
C13B C8B C9B C10B 0.0(2)
N7B C8B C9B C10B 177.02(12)
C13A C8A C9A C10A 1.5(2)
N7A C8A C9A C10A 179.27(13)
C8B C9B C10B C11B -0.8(2)
C8A C9A C10A C11A -0.9(2)
C9B C10B C11B C12B 0.6(2)
C9A C10A C11A C12A -0.1(2)
C10B C11B C12B C13B 0.4(2)
C10A C11A C12A C13A 0.6(2)
C11A C12A C13A C8A -0.1(2)
C9A C8A C13A C12A -1.0(2)
N7A C8A C13A C12A -178.79(13)
C11B C12B C13B C8B -1.2(2)
C9B C8B C13B C12B 1.0(2)
N7B C8B C13B C12B -176.10(12)
C4A C3A C14A O15A -131.84(15)
C2A C3A C14A O15A 41.9(2)
C4A C3A C14A O16A 45.94(17)
C2A C3A C14A O16A -140.29(13)
C4B C3B C14B O15B -130.21(15)
C2B C3B C14B O15B 43.4(2)
C4B C3B C14B O16B 46.98(18)
C2B C3B C14B O16B -139.43(13)
C2B N7B C17B C18B -96.49(15)
C8B N7B C17B C18B 64.92(16)
C2A N7A C17A C18A -91.83(15)
C8A N7A C17A C18A 65.90(15)
N7B C17B C18B C19B -177.73(12)
N7A C17A C18A C19A 177.80(11)
